data_7712978
loop_
_publ_author_name
'Epishina, Margarita'
'Kulikov, Alexander'
'Ananyev, Ivan V.'
'Anisimov, Aleksei A.'
'Monogarov, Konstantin Alexandrovich'
'Fershtat, Leonid'

_publ_section_title
;
 Impact of regiochemistry in energetic materials science: a case of
 (nitratomethyl-1,2,3-triazolyl)furazans
;
_journal_name_full 'Dalton Transactions'
_journal_paper_doi 10.1039/D3DT00917C
_journal_year 2023
_chemical_formula_moiety 'C5 H3 N7 O6'
_chemical_formula_sum 'C5 H3 N7 O6'
_chemical_formula_weight 257.14
_space_group_crystal_system monoclinic
_space_group_IT_number 14
_space_group_name_Hall '-P 2yn'
_space_group_name_H-M_alt 'P 1 21/n 1'
_atom_sites_solution_hydrogens difmap
_audit_creation_method SHELXL-2014/6
_audit_update_record
;
2023-03-17 deposited with the CCDC.	2023-05-08 downloaded from the CCDC.
;
_cell_angle_alpha 90
_cell_angle_beta 104.6130(10)
_cell_angle_gamma 90
_cell_formula_units_Z 4
_cell_length_a 11.2782(3)
_cell_length_b 6.3430(2)
_cell_length_c 13.7366(4)
_cell_measurement_reflns_used 333
_cell_measurement_temperature 100(2)
_cell_measurement_theta_max 25
_cell_measurement_theta_min 3
_cell_volume 950.90(5)
_computing_cell_refinement 'Bruker SAINT'
_computing_data_collection 'Bruker APEX II'
_computing_data_reduction 'Bruker SAINT'
_computing_molecular_graphics 'Bruker SHELXTL'
_computing_publication_material 'Bruker SHELXTL'
_computing_structure_refinement 'SHELXL-97 (Sheldrick, 1997)'
_computing_structure_solution 'SHELXS-97 (Sheldrick, 1997)'
_diffrn_ambient_temperature 100(2)
_diffrn_measured_fraction_theta_full 1.000
_diffrn_measured_fraction_theta_max 1.000
_diffrn_measurement_device_type 'Bruker APEX II CCD area detector''
_diffrn_measurement_method 'omega scans'
_diffrn_radiation_type MoK\a
_diffrn_radiation_wavelength 0.71073
_diffrn_reflns_av_R_equivalents 0.0238
_diffrn_reflns_av_unetI/netI 0.0194
_diffrn_reflns_Laue_measured_fraction_full 1.000
_diffrn_reflns_Laue_measured_fraction_max 1.000
_diffrn_reflns_limit_h_max 15
_diffrn_reflns_limit_h_min -14
_diffrn_reflns_limit_k_max 8
_diffrn_reflns_limit_k_min -8
_diffrn_reflns_limit_l_max 15
_diffrn_reflns_limit_l_min -18
_diffrn_reflns_number 11887
_diffrn_reflns_point_group_measured_fraction_full 1.000
_diffrn_reflns_point_group_measured_fraction_max 1.000
_diffrn_reflns_theta_full 25.242
_diffrn_reflns_theta_max 28.997
_diffrn_reflns_theta_min 2.095
_exptl_absorpt_coefficient_mu 0.165
_exptl_absorpt_correction_T_max 0.993
_exptl_absorpt_correction_T_min 0.962
_exptl_absorpt_correction_type multi-scan
_exptl_absorpt_process_details SADABS
_exptl_crystal_colour colorless
_exptl_crystal_density_diffrn 1.796
_exptl_crystal_description prism
_exptl_crystal_F_000 520
_exptl_crystal_size_max 0.143
_exptl_crystal_size_mid 0.112
_exptl_crystal_size_min 0.095
_refine_diff_density_max 0.392
_refine_diff_density_min -0.277
_refine_diff_density_rms 0.051
_refine_ls_extinction_method none
_refine_ls_goodness_of_fit_ref 1.038
_refine_ls_hydrogen_treatment refall
_refine_ls_matrix_type full
_refine_ls_number_parameters 175
_refine_ls_number_reflns 2533
_refine_ls_number_restraints 0
_refine_ls_restrained_S_all 1.038
_refine_ls_R_factor_all 0.0327
_refine_ls_R_factor_gt 0.0306
_refine_ls_shift/su_max 0.000
_refine_ls_shift/su_mean 0.000
_refine_ls_structure_factor_coef Fsqd
_refine_ls_weighting_details 'w=1/[\s^2^(Fo^2^)+(0.0461P)^2^+0.3569P] where P=(Fo^2^+2Fc^2^)/3'
_refine_ls_weighting_scheme calc
_refine_ls_wR_factor_gt 0.0823
_refine_ls_wR_factor_ref 0.0840
_reflns_Friedel_coverage 0.000
_reflns_number_gt 2374
_reflns_number_total 2533
_reflns_threshold_expression I>2\s(I)
_cod_data_source_file d3dt00917c2.cif
_cod_data_source_block a
_cod_original_sg_symbol_H-M 'P 21/n'
_cod_database_code 7712978
_shelx_space_group_comment
;
The symmetry employed for this shelxl refinement is uniquely defined
by the following loop, which should always be used as a source of
symmetry information in preference to the above space-group names.
They are only intended as comments.
;
_shelx_estimated_absorpt_t_min 0.977
_shelx_estimated_absorpt_t_max 0.985
_shelxl_version_number 2014/6

loop_
_space_group_symop_operation_xyz
'x, y, z'
'-x+1/2, y+1/2, -z+1/2'
'-x, -y, -z'
'x-1/2, -y-1/2, z-1/2'

loop_
_atom_site_label
_atom_site_type_symbol
_atom_site_fract_x
_atom_site_fract_y
_atom_site_fract_z
_atom_site_U_iso_or_equiv
_atom_site_adp_type
_atom_site_occupancy
_atom_site_site_symmetry_order
_atom_site_calc_flag
_atom_site_refinement_flags_posn
_atom_site_refinement_flags_adp
_atom_site_refinement_flags_occupancy
_atom_site_disorder_assembly
_atom_site_disorder_group
O1 O 0.58094(7) 0.82012(12) 0.14641(6) 0.02128(17) Uani 1 1 d . . . . .
O2 O 0.62376(7) 0.27708(13) 0.29901(6) 0.02462(18) Uani 1 1 d . . . . .
O3 O 0.53510(7) 0.44512(12) 0.39982(5) 0.02065(16) Uani 1 1 d . . . . .
O4 O 0.13363(6) 1.04648(11) 0.47824(5) 0.01675(15) Uani 1 1 d . . . . .
O5 O 0.19076(9) 1.34890(14) 0.54866(7) 0.0318(2) Uani 1 1 d . . . . .
O6 O 0.33031(7) 1.10852(13) 0.55620(6) 0.02270(17) Uani 1 1 d . . . . .
N1 N 0.62228(8) 0.63650(15) 0.19616(7) 0.01934(18) Uani 1 1 d . . . . .
N2 N 0.48425(8) 0.90525(14) 0.17755(6) 0.01805(18) Uani 1 1 d . . . . .
N3 N 0.57183(7) 0.42864(14) 0.32377(6) 0.01614(17) Uani 1 1 d . . . . .
N4 N 0.36742(7) 0.80472(12) 0.28855(6) 0.01249(16) Uani 1 1 d . . . . .
N5 N 0.25294(7) 0.83085(13) 0.22511(6) 0.01417(16) Uani 1 1 d . . . . .
N6 N 0.17771(7) 0.84375(13) 0.28213(6) 0.01430(16) Uani 1 1 d . . . . .
N7 N 0.22725(8) 1.17754(14) 0.53231(6) 0.01936(18) Uani 1 1 d . . . . .
C1 C 0.55265(8) 0.60939(15) 0.25704(7) 0.01420(18) Uani 1 1 d . . . . .
C2 C 0.46627(8) 0.77607(15) 0.24618(7) 0.01326(18) Uani 1 1 d . . . . .
C3 C 0.36214(8) 0.80133(15) 0.38621(7) 0.01350(18) Uani 1 1 d . . . . .
H3 H 0.4325(13) 0.783(2) 0.4392(11) 0.019(3) Uiso 1 1 d . . . . .
C4 C 0.24052(8) 0.82733(14) 0.38123(7) 0.01311(18) Uani 1 1 d . . . . .
C5 C 0.17563(9) 0.83391(15) 0.46258(7) 0.01516(19) Uani 1 1 d . . . . .
H5B H 0.0991(12) 0.757(2) 0.4447(9) 0.013(3) Uiso 1 1 d . . . . .
H5A H 0.2243(12) 0.780(2) 0.5260(10) 0.018(3) Uiso 1 1 d . . . . .

loop_
_atom_site_aniso_label
_atom_site_aniso_U_11
_atom_site_aniso_U_22
_atom_site_aniso_U_33
_atom_site_aniso_U_23
_atom_site_aniso_U_13
_atom_site_aniso_U_12
O1 0.0234(4) 0.0220(4) 0.0228(4) 0.0017(3) 0.0138(3) -0.0011(3)
O2 0.0227(4) 0.0215(4) 0.0296(4) -0.0002(3) 0.0064(3) 0.0096(3)
O3 0.0236(4) 0.0233(4) 0.0150(3) 0.0026(3) 0.0047(3) 0.0033(3)
O4 0.0150(3) 0.0170(3) 0.0182(3) -0.0039(3) 0.0042(3) 0.0013(3)
O5 0.0374(5) 0.0203(4) 0.0358(5) -0.0116(3) 0.0059(4) 0.0062(3)
O6 0.0179(3) 0.0236(4) 0.0241(4) -0.0040(3) 0.0007(3) -0.0001(3)
N1 0.0171(4) 0.0217(4) 0.0206(4) -0.0014(3) 0.0072(3) -0.0010(3)
N2 0.0212(4) 0.0170(4) 0.0184(4) -0.0011(3) 0.0095(3) -0.0013(3)
N3 0.0122(3) 0.0173(4) 0.0171(4) 0.0003(3) 0.0003(3) 0.0018(3)
N4 0.0129(3) 0.0129(3) 0.0116(3) 0.0001(3) 0.0029(3) 0.0010(3)
N5 0.0141(4) 0.0138(4) 0.0140(4) 0.0005(3) 0.0022(3) 0.0015(3)
N6 0.0150(4) 0.0130(4) 0.0150(4) -0.0001(3) 0.0038(3) 0.0008(3)
N7 0.0224(4) 0.0177(4) 0.0171(4) -0.0046(3) 0.0034(3) 0.0001(3)
C1 0.0122(4) 0.0160(4) 0.0142(4) -0.0020(3) 0.0029(3) -0.0008(3)
C2 0.0143(4) 0.0133(4) 0.0123(4) -0.0018(3) 0.0037(3) -0.0014(3)
C3 0.0152(4) 0.0140(4) 0.0113(4) -0.0004(3) 0.0034(3) 0.0007(3)
C4 0.0150(4) 0.0108(4) 0.0137(4) -0.0003(3) 0.0039(3) 0.0001(3)
C5 0.0175(4) 0.0132(4) 0.0162(4) -0.0011(3) 0.0069(3) -0.0001(3)

loop_
_atom_type_symbol
_atom_type_description
_atom_type_scat_dispersion_real
_atom_type_scat_dispersion_imag
_atom_type_scat_source
C C 0.0033 0.0016 'International Tables Vol C Tables 4.2.6.8 and 6.1.1.4'
H H 0.0000 0.0000 'International Tables Vol C Tables 4.2.6.8 and 6.1.1.4'
N N 0.0061 0.0033 'International Tables Vol C Tables 4.2.6.8 and 6.1.1.4'
O O 0.0106 0.0060 'International Tables Vol C Tables 4.2.6.8 and 6.1.1.4'

loop_
_geom_angle_atom_site_label_1
_geom_angle_atom_site_label_2
_geom_angle_atom_site_label_3
_geom_angle
_geom_angle_site_symmetry_1
_geom_angle_site_symmetry_3
_geom_angle_publ_flag
N1 O1 N2 111.98(7) . . ?
N7 O4 C5 113.35(7) . . ?
C1 N1 O1 104.43(8) . . ?
C2 N2 O1 104.95(8) . . ?
O2 N3 O3 126.66(9) . . ?
O2 N3 C1 116.95(8) . . ?
O3 N3 C1 116.38(8) . . ?
C3 N4 N5 111.12(7) . . ?
C3 N4 C2 130.52(8) . . ?
N5 N4 C2 118.27(7) . . ?
N6 N5 N4 106.17(7) . . ?
N5 N6 C4 110.04(8) . . ?
O5 N7 O6 128.90(10) . . ?
O5 N7 O4 112.80(9) . . ?
O6 N7 O4 118.30(8) . . ?
N1 C1 C2 110.19(9) . . ?
N1 C1 N3 119.69(9) . . ?
C2 C1 N3 130.12(8) . . ?
N2 C2 N4 120.47(9) . . ?
N2 C2 C1 108.45(8) . . ?
N4 C2 C1 130.78(8) . . ?
N4 C3 C4 104.03(8) . . ?
N4 C3 H3 121.9(9) . . ?
C4 C3 H3 134.0(9) . . ?
C3 C4 N6 108.65(8) . . ?
C3 C4 C5 130.24(9) . . ?
N6 C4 C5 121.10(8) . . ?
O4 C5 C4 112.11(8) . . ?
O4 C5 H5B 101.5(8) . . ?
C4 C5 H5B 111.9(8) . . ?
O4 C5 H5A 109.0(8) . . ?
C4 C5 H5A 113.2(8) . . ?
H5B C5 H5A 108.5(11) . . ?

loop_
_geom_bond_atom_site_label_1
_geom_bond_atom_site_label_2
_geom_bond_distance
_geom_bond_site_symmetry_2
_geom_bond_publ_flag
O1 N1 1.3712(12) . ?
O1 N2 1.3781(11) . ?
O2 N3 1.2179(11) . ?
O3 N3 1.2216(11) . ?
O4 N7 1.4007(11) . ?
O4 C5 1.4629(11) . ?
O5 N7 1.2033(12) . ?
O6 N7 1.2074(12) . ?
N1 C1 1.2950(12) . ?
N2 C2 1.3029(12) . ?
N3 C1 1.4497(13) . ?
N4 C3 1.3579(11) . ?
N4 N5 1.3734(11) . ?
N4 C2 1.3936(12) . ?
N5 N6 1.2945(11) . ?
N6 C4 1.3709(12) . ?
C1 C2 1.4198(13) . ?
C3 C4 1.3659(12) . ?
C3 H3 0.939(14) . ?
C4 C5 1.4828(13) . ?
C5 H5B 0.966(13) . ?
C5 H5A 0.968(14) . ?

loop_
_geom_torsion_atom_site_label_1
_geom_torsion_atom_site_label_2
_geom_torsion_atom_site_label_3
_geom_torsion_atom_site_label_4
_geom_torsion
_geom_torsion_site_symmetry_1
_geom_torsion_site_symmetry_2
_geom_torsion_site_symmetry_3
_geom_torsion_site_symmetry_4
_geom_torsion_publ_flag
N2 O1 N1 C1 -0.20(11) . . . . ?
N1 O1 N2 C2 0.25(11) . . . . ?
C3 N4 N5 N6 0.07(10) . . . . ?
C2 N4 N5 N6 176.98(8) . . . . ?
N4 N5 N6 C4 0.19(10) . . . . ?
C5 O4 N7 O5 -176.88(9) . . . . ?
C5 O4 N7 O6 2.94(12) . . . . ?
O1 N1 C1 C2 0.08(11) . . . . ?
O1 N1 C1 N3 -179.11(8) . . . . ?
O2 N3 C1 N1 -23.02(13) . . . . ?
O3 N3 C1 N1 156.29(9) . . . . ?
O2 N3 C1 C2 157.97(10) . . . . ?
O3 N3 C1 C2 -22.71(14) . . . . ?
O1 N2 C2 N4 -174.58(8) . . . . ?
O1 N2 C2 C1 -0.19(10) . . . . ?
C3 N4 C2 N2 -133.24(11) . . . . ?
N5 N4 C2 N2 50.56(12) . . . . ?
C3 N4 C2 C1 53.79(16) . . . . ?
N5 N4 C2 C1 -122.41(11) . . . . ?
N1 C1 C2 N2 0.07(12) . . . . ?
N3 C1 C2 N2 179.15(9) . . . . ?
N1 C1 C2 N4 173.69(9) . . . . ?
N3 C1 C2 N4 -7.24(17) . . . . ?
N5 N4 C3 C4 -0.30(10) . . . . ?
C2 N4 C3 C4 -176.71(9) . . . . ?
N4 C3 C4 N6 0.41(10) . . . . ?
N4 C3 C4 C5 178.91(9) . . . . ?
N5 N6 C4 C3 -0.39(11) . . . . ?
N5 N6 C4 C5 -179.06(8) . . . . ?
N7 O4 C5 C4 -77.63(10) . . . . ?
C3 C4 C5 O4 108.04(11) . . . . ?
N6 C4 C5 O4 -73.61(11) . . . . ?
